data_7135263
loop_
_publ_author_name
'Kar, Malobika'
'Sharma, Nagendra K.'

_publ_section_title
;
 Ag(I)-Mediated Mono-selective C(sp2)&#x2500;H Chalcogenation of
 \a-Aminotropones and Their Peptides at Room Temperature
;
_journal_name_full 'Chemical Communications'
_journal_paper_doi 10.1039/D5CC05556C
_journal_year 2025
_chemical_formula_moiety 'C17 H16 Br N O Se'
_chemical_formula_sum 'C17 H16 Br N O Se'
_chemical_formula_weight 409.18
_space_group_crystal_system monoclinic
_space_group_IT_number 14
_space_group_name_Hall '-P 2ybc'
_space_group_name_H-M_alt 'P 1 21/c 1'
_atom_sites_solution_hydrogens geom
_atom_sites_solution_primary dual
_audit_creation_date 2025-09-10
_audit_creation_method
;
Olex2 1.5
(compiled 2025.07.13 svn.rb7424aed for OlexSys, GUI svn.r7314)
;
_audit_update_record
;
2025-09-24 deposited with the CCDC.	2025-12-01 downloaded from the CCDC.
;
_cell_angle_alpha 90
_cell_angle_beta 100.504(8)
_cell_angle_gamma 90
_cell_formula_units_Z 4
_cell_length_a 7.9325(6)
_cell_length_b 19.3831(15)
_cell_length_c 10.3168(8)
_cell_measurement_reflns_used 4008
_cell_measurement_temperature 100.00(10)
_cell_measurement_theta_max 29.6930
_cell_measurement_theta_min 3.6640
_cell_volume 1559.7(2)
_computing_cell_refinement 'CrysAlisPro 1.171.42.89a (Rigaku OD, 2023)'
_computing_data_collection 'CrysAlisPro 1.171.42.89a (Rigaku OD, 2023)'
_computing_data_reduction 'CrysAlisPro 1.171.42.89a (Rigaku OD, 2023)'
_computing_molecular_graphics 'Olex2 1.5 (Dolomanov et al., 2009)'
_computing_publication_material 'Olex2 1.5 (Dolomanov et al., 2009)'
_computing_structure_refinement 'SHELXL 2019/3 (Sheldrick, 2015)'
_computing_structure_solution 'SHELXT 2018/2 (Sheldrick, 2018)'
_diffrn_ambient_environment N~2~
_diffrn_ambient_temperature 100.00(10)
_diffrn_detector 'Hybrid Pixel Array Detector'
_diffrn_detector_area_resol_mean 5.8140
_diffrn_detector_type 'Pilatus 200K'
_diffrn_measured_fraction_theta_full 0.995
_diffrn_measured_fraction_theta_max 0.774
_diffrn_measurement_details
;
List of Runs (angles in degrees, time in seconds):

  # Type    Start    End  Width  t~exp~   \w     \q     \k     \f   Frames
#--------------------------------------------------------------------------
  1  \w     -6.00  41.00   0.50    3.00    --    1.16-110.00  38.00   94
  2  \w    -65.00   5.00   0.50    3.00    --    1.16 -38.00-180.00  140
  3  \w    -25.00  21.00   0.50    3.00    --   -2.33  77.00 -60.00   92
  4  \w    -15.00  33.00   0.50    3.00    --   -2.33 -99.00 -90.00   96
  5  \w    -71.00  -9.00   0.50    3.00    --   -2.33 -19.00  90.00  124
;
_diffrn_measurement_device 'four-circle diffractometer'
_diffrn_measurement_device_type 'SuperNova, Dual, Cu at home/near, Pilatus 200K'
_diffrn_measurement_method '\w scans'
_diffrn_orient_matrix_type 'CrysAlisPro convention (1999,Acta A55,543-557)'
_diffrn_orient_matrix_UB_11 0.0898571000
_diffrn_orient_matrix_UB_12 -0.0023006000
_diffrn_orient_matrix_UB_13 0.0223005000
_diffrn_orient_matrix_UB_21 -0.0028007000
_diffrn_orient_matrix_UB_22 -0.0356904000
_diffrn_orient_matrix_UB_23 -0.0153467000
_diffrn_orient_matrix_UB_31 0.0137551000
_diffrn_orient_matrix_UB_32 0.0077411000
_diffrn_orient_matrix_UB_33 -0.0644707000
_diffrn_radiation_monochromator mirror
_diffrn_radiation_probe x-ray
_diffrn_radiation_type 'Mo K\a'
_diffrn_radiation_wavelength 0.71073
_diffrn_reflns_av_R_equivalents 0.0747
_diffrn_reflns_av_unetI/netI 0.0756
_diffrn_reflns_Laue_measured_fraction_full 0.995
_diffrn_reflns_Laue_measured_fraction_max 0.774
_diffrn_reflns_limit_h_max 11
_diffrn_reflns_limit_h_min -10
_diffrn_reflns_limit_k_max 24
_diffrn_reflns_limit_k_min -24
_diffrn_reflns_limit_l_max 13
_diffrn_reflns_limit_l_min -12
_diffrn_reflns_number 12746
_diffrn_reflns_point_group_measured_fraction_full 0.995
_diffrn_reflns_point_group_measured_fraction_max 0.774
_diffrn_reflns_theta_full 25.242
_diffrn_reflns_theta_max 29.772
_diffrn_reflns_theta_min 3.353
_diffrn_source 'micro-focus sealed X-ray tube'
_diffrn_source_type 'SuperNova (Mo) X-ray Source'
_exptl_absorpt_coefficient_mu 4.967
_exptl_absorpt_correction_T_max 1.00000
_exptl_absorpt_correction_T_min 0.07282
_exptl_absorpt_correction_type multi-scan
_exptl_absorpt_process_details
;
CrysAlisPro 1.171.42.89a (Rigaku Oxford Diffraction, 2023)
Empirical absorption correction using spherical harmonics,
implemented in SCALE3 ABSPACK scaling algorithm.
;
_exptl_crystal_colour 'clear yellowish yellow'
_exptl_crystal_colour_lustre clear
_exptl_crystal_colour_modifier yellowish
_exptl_crystal_colour_primary yellow
_exptl_crystal_density_diffrn 1.743
_exptl_crystal_description block
_exptl_crystal_F_000 808
_exptl_crystal_size_max 0.01
_exptl_crystal_size_mid 0.01
_exptl_crystal_size_min 0.001
_refine_diff_density_max 0.717
_refine_diff_density_min -0.578
_refine_diff_density_rms 0.137
_refine_ls_extinction_method none
_refine_ls_goodness_of_fit_ref 1.031
_refine_ls_hydrogen_treatment constr
_refine_ls_matrix_type full
_refine_ls_number_parameters 190
_refine_ls_number_reflns 3452
_refine_ls_number_restraints 0
_refine_ls_restrained_S_all 1.031
_refine_ls_R_factor_all 0.0644
_refine_ls_R_factor_gt 0.0419
_refine_ls_shift/su_max 0.001
_refine_ls_shift/su_mean 0.000
_refine_ls_structure_factor_coef Fsqd
_refine_ls_weighting_details 'w=1/[\s^2^(Fo^2^)+(0.0306P)^2^] where P=(Fo^2^+2Fc^2^)/3'
_refine_ls_weighting_scheme calc
_refine_ls_wR_factor_gt 0.0798
_refine_ls_wR_factor_ref 0.0854
_reflns_Friedel_coverage 0.000
_reflns_number_gt 2602
_reflns_number_total 3452
_reflns_threshold_expression 'I > 2\s(I)'
_cod_data_source_file d5cc05556c2.cif
_cod_data_source_block nks-mk-232-r_auto
_cod_database_code 7135263
_shelx_shelxl_version_number 2019/3
_chemical_oxdiff_formula 'C H N O Se Br'
_chemical_oxdiff_usercomment 'yellow block'
_shelx_space_group_comment
;
The symmetry employed for this shelxl refinement is uniquely defined
by the following loop, which should always be used as a source of
symmetry information in preference to the above space-group names.
They are only intended as comments.
;
_shelx_estimated_absorpt_t_max 0.995
_shelx_estimated_absorpt_t_min 0.952
_olex2_refinement_description
;
1. Fixed Uiso
 At 1.2 times of:
  All C(H) groups, All C(H,H) groups
2.a Secondary CH2 refined with riding coordinates:
 C8(H8a,H8b), C11(H11a,H11b), C9(H9a,H9b), C10(H10a,H10b)
2.b Aromatic/amide H refined with riding coordinates:
 C4(H4), C6(H6), C13(H13), C14(H14), C7(H7), C3(H3), C17(H17), C16(H16)
;
_olex2_submission_special_instructions 'No special instructions were received'
_oxdiff_exptl_absorpt_empirical_details
;
Empirical correction (ABSPACK) includes:
- Absorption correction using spherical harmonics
- Frame scaling
;
_oxdiff_exptl_absorpt_empirical_full_max 6.047
_oxdiff_exptl_absorpt_empirical_full_min 0.395

loop_
_space_group_symop_operation_xyz
'x, y, z'
'-x, y+1/2, -z+1/2'
'-x, -y, -z'
'x, -y-1/2, z-1/2'

loop_
_atom_site_label
_atom_site_type_symbol
_atom_site_fract_x
_atom_site_fract_y
_atom_site_fract_z
_atom_site_U_iso_or_equiv
_atom_site_adp_type
_atom_site_occupancy
_atom_site_site_symmetry_order
_atom_site_calc_flag
_atom_site_refinement_flags_posn
_atom_site_refinement_flags_adp
_atom_site_refinement_flags_occupancy
_atom_site_disorder_assembly
_atom_site_disorder_group
Br1 Br 0.93815(5) 0.24402(2) 0.83335(4) 0.01774(12) Uani 1 1 d . . . . .
Se1 Se 0.26236(5) 0.38847(2) 0.46790(4) 0.01644(12) Uani 1 1 d . . . . .
O1 O 0.2136(4) 0.60531(13) 0.9013(2) 0.0167(6) Uani 1 1 d . . . . .
N1 N -0.1170(4) 0.55684(15) 0.8665(3) 0.0136(7) Uani 1 1 d . . . . .
C12 C 0.4555(5) 0.34855(18) 0.5818(3) 0.0121(8) Uani 1 1 d . . . . .
C4 C 0.0509(5) 0.43102(19) 0.6470(4) 0.0149(8) Uani 1 1 d . . . . .
H4 H 0.010506 0.385505 0.626055 0.018 Uiso 1 1 calc R U . . .
C1 C 0.1612(5) 0.56865(17) 0.8038(3) 0.0115(7) Uani 1 1 d . . . . .
C6 C 0.2703(5) 0.51608(19) 0.6073(4) 0.0158(8) Uani 1 1 d . . . . .
H6 H 0.346058 0.525960 0.548258 0.019 Uiso 1 1 calc R U . . .
C2 C -0.0045(5) 0.53058(19) 0.7957(3) 0.0124(8) Uani 1 1 d . . . . .
C8 C -0.1121(5) 0.62667(18) 0.9254(4) 0.0171(8) Uani 1 1 d . . . . .
H8A H -0.072745 0.661397 0.867200 0.021 Uiso 1 1 calc R U . . .
H8B H -0.035392 0.627834 1.012618 0.021 Uiso 1 1 calc R U . . .
C5 C 0.1862(5) 0.45152(18) 0.5889(3) 0.0139(8) Uani 1 1 d . . . . .
C13 C 0.5017(5) 0.36339(18) 0.7151(4) 0.0156(8) Uani 1 1 d . . . . .
H13 H 0.434495 0.394763 0.754915 0.019 Uiso 1 1 calc R U . . .
C14 C 0.6452(5) 0.33300(18) 0.7914(4) 0.0152(8) Uani 1 1 d . . . . .
H14 H 0.677215 0.343921 0.882315 0.018 Uiso 1 1 calc R U . . .
C7 C 0.2580(5) 0.56604(19) 0.6979(4) 0.0154(8) Uani 1 1 d . . . . .
H7 H 0.324357 0.606115 0.690145 0.018 Uiso 1 1 calc R U . . .
C3 C -0.0358(5) 0.46728(19) 0.7324(3) 0.0148(8) Uani 1 1 d . . . . .
H3 H -0.134766 0.444277 0.750479 0.018 Uiso 1 1 calc R U . . .
C17 C 0.5548(5) 0.30119(19) 0.5258(4) 0.0176(9) Uani 1 1 d . . . . .
H17 H 0.524444 0.290293 0.434760 0.021 Uiso 1 1 calc R U . . .
C15 C 0.7399(5) 0.28683(18) 0.7330(4) 0.0134(8) Uani 1 1 d . . . . .
C16 C 0.6948(5) 0.27044(19) 0.6003(4) 0.0165(8) Uani 1 1 d . . . . .
H16 H 0.760698 0.238094 0.561543 0.020 Uiso 1 1 calc R U . . .
C11 C -0.2788(5) 0.52119(19) 0.8752(4) 0.0167(8) Uani 1 1 d . . . . .
H11A H -0.256593 0.474471 0.913285 0.020 Uiso 1 1 calc R U . . .
H11B H -0.353000 0.517254 0.787318 0.020 Uiso 1 1 calc R U . . .
C9 C -0.2975(5) 0.63953(19) 0.9386(4) 0.0193(9) Uani 1 1 d . . . . .
H9A H -0.364447 0.658710 0.856053 0.023 Uiso 1 1 calc R U . . .
H9B H -0.304453 0.671578 1.012108 0.023 Uiso 1 1 calc R U . . .
C10 C -0.3612(5) 0.56771(19) 0.9665(4) 0.0181(8) Uani 1 1 d . . . . .
H10A H -0.487859 0.565145 0.944866 0.022 Uiso 1 1 calc R U . . .
H10B H -0.322742 0.554828 1.060097 0.022 Uiso 1 1 calc R U . . .

loop_
_atom_site_aniso_label
_atom_site_aniso_U_11
_atom_site_aniso_U_22
_atom_site_aniso_U_33
_atom_site_aniso_U_23
_atom_site_aniso_U_13
_atom_site_aniso_U_12
Br1 0.0175(2) 0.0172(2) 0.0175(2) -0.00197(16) 0.00040(15) 0.00377(15)
Se1 0.0169(2) 0.0201(2) 0.01168(19) -0.00332(15) 0.00092(15) 0.00402(15)
O1 0.0132(15) 0.0184(14) 0.0177(14) -0.0030(12) 0.0002(11) -0.0018(11)
N1 0.0142(18) 0.0138(16) 0.0138(15) -0.0013(13) 0.0048(14) -0.0042(13)
C12 0.010(2) 0.0112(18) 0.0147(18) 0.0031(15) 0.0026(15) 0.0006(14)
C4 0.017(2) 0.0122(18) 0.0154(18) 0.0005(15) 0.0014(16) 0.0001(15)
C1 0.012(2) 0.0083(17) 0.0143(18) 0.0006(15) 0.0019(15) 0.0029(14)
C6 0.011(2) 0.023(2) 0.0133(18) 0.0057(16) 0.0028(16) 0.0000(16)
C2 0.012(2) 0.0167(19) 0.0085(17) 0.0036(15) 0.0011(15) 0.0025(15)
C8 0.019(2) 0.0124(19) 0.021(2) -0.0025(16) 0.0058(17) 0.0014(15)
C5 0.013(2) 0.0176(19) 0.0099(17) 0.0002(15) 0.0002(15) 0.0056(15)
C13 0.016(2) 0.0138(19) 0.018(2) -0.0012(16) 0.0070(17) 0.0033(15)
C14 0.022(2) 0.0118(18) 0.0133(18) -0.0023(15) 0.0062(17) 0.0004(15)
C7 0.012(2) 0.0166(19) 0.0181(19) 0.0022(16) 0.0037(16) 0.0016(15)
C3 0.009(2) 0.019(2) 0.0161(19) -0.0002(16) 0.0024(16) -0.0031(15)
C17 0.024(2) 0.019(2) 0.0119(18) -0.0046(16) 0.0067(17) 0.0028(16)
C15 0.013(2) 0.0106(18) 0.0154(19) 0.0048(15) 0.0006(16) 0.0002(14)
C16 0.020(2) 0.0139(19) 0.0169(19) -0.0033(15) 0.0068(17) 0.0016(15)
C11 0.019(2) 0.018(2) 0.0147(18) 0.0020(16) 0.0057(17) -0.0008(16)
C9 0.016(2) 0.017(2) 0.025(2) -0.0002(17) 0.0046(18) 0.0031(16)
C10 0.017(2) 0.023(2) 0.0157(19) -0.0027(16) 0.0060(17) -0.0006(16)

loop_
_atom_type_symbol
_atom_type_description
_atom_type_scat_dispersion_real
_atom_type_scat_dispersion_imag
_atom_type_scat_source
C C 0.0033 0.0016 'International Tables Vol C Tables 4.2.6.8 and 6.1.1.4'
H H 0.0000 0.0000 'International Tables Vol C Tables 4.2.6.8 and 6.1.1.4'
Br Br -0.2901 2.4595 'International Tables Vol C Tables 4.2.6.8 and 6.1.1.4'
N N 0.0061 0.0033 'International Tables Vol C Tables 4.2.6.8 and 6.1.1.4'
O O 0.0106 0.0060 'International Tables Vol C Tables 4.2.6.8 and 6.1.1.4'
Se Se -0.0929 2.2259 'International Tables Vol C Tables 4.2.6.8 and 6.1.1.4'

loop_
_geom_angle_atom_site_label_1
_geom_angle_atom_site_label_2
_geom_angle_atom_site_label_3
_geom_angle
_geom_angle_site_symmetry_1
_geom_angle_site_symmetry_3
_geom_angle_publ_flag
C12 Se1 C5 99.75(15) . . ?
C2 N1 C8 126.6(3) . . ?
C2 N1 C11 121.6(3) . . ?
C11 N1 C8 111.2(3) . . ?
C13 C12 Se1 124.2(3) . . ?
C13 C12 C17 118.5(4) . . ?
C17 C12 Se1 117.3(3) . . ?
C5 C4 H4 115.2 . . ?
C5 C4 C3 129.7(4) . . ?
C3 C4 H4 115.2 . . ?
O1 C1 C2 119.3(3) . . ?
O1 C1 C7 119.2(3) . . ?
C7 C1 C2 121.5(3) . . ?
C5 C6 H6 115.5 . . ?
C7 C6 H6 115.5 . . ?
C7 C6 C5 129.1(3) . . ?
N1 C2 C1 116.4(3) . . ?
N1 C2 C3 120.5(3) . . ?
C3 C2 C1 122.8(3) . . ?
N1 C8 H8A 111.1 . . ?
N1 C8 H8B 111.1 . . ?
N1 C8 C9 103.5(3) . . ?
H8A C8 H8B 109.0 . . ?
C9 C8 H8A 111.1 . . ?
C9 C8 H8B 111.1 . . ?
C4 C5 Se1 117.4(3) . . ?
C4 C5 C6 125.5(3) . . ?
C6 C5 Se1 117.0(3) . . ?
C12 C13 H13 119.5 . . ?
C12 C13 C14 120.9(3) . . ?
C14 C13 H13 119.5 . . ?
C13 C14 H14 120.5 . . ?
C15 C14 C13 118.9(4) . . ?
C15 C14 H14 120.5 . . ?
C1 C7 H7 114.4 . . ?
C6 C7 C1 131.1(3) . . ?
C6 C7 H7 114.4 . . ?
C4 C3 H3 113.9 . . ?
C2 C3 C4 132.2(3) . . ?
C2 C3 H3 113.9 . . ?
C12 C17 H17 119.5 . . ?
C16 C17 C12 120.9(3) . . ?
C16 C17 H17 119.5 . . ?
C14 C15 Br1 120.5(3) . . ?
C14 C15 C16 121.2(4) . . ?
C16 C15 Br1 118.3(3) . . ?
C17 C16 C15 119.5(3) . . ?
C17 C16 H16 120.3 . . ?
C15 C16 H16 120.3 . . ?
N1 C11 H11A 111.0 . . ?
N1 C11 H11B 111.0 . . ?
N1 C11 C10 103.6(3) . . ?
H11A C11 H11B 109.0 . . ?
C10 C11 H11A 111.0 . . ?
C10 C11 H11B 111.0 . . ?
C8 C9 H9A 111.2 . . ?
C8 C9 H9B 111.2 . . ?
C8 C9 C10 103.1(3) . . ?
H9A C9 H9B 109.1 . . ?
C10 C9 H9A 111.2 . . ?
C10 C9 H9B 111.2 . . ?
C11 C10 H10A 111.1 . . ?
C11 C10 H10B 111.1 . . ?
C9 C10 C11 103.1(3) . . ?
C9 C10 H10A 111.1 . . ?
C9 C10 H10B 111.1 . . ?
H10A C10 H10B 109.1 . . ?

loop_
_geom_bond_atom_site_label_1
_geom_bond_atom_site_label_2
_geom_bond_distance
_geom_bond_site_symmetry_2
_geom_bond_publ_flag
Br1 C15 1.908(4) . ?
Se1 C12 1.916(4) . ?
Se1 C5 1.921(3) . ?
O1 C1 1.240(4) . ?
N1 C2 1.351(4) . ?
N1 C8 1.482(4) . ?
N1 C11 1.475(5) . ?
C12 C13 1.388(5) . ?
C12 C17 1.401(5) . ?
C4 H4 0.9500 . ?
C4 C5 1.380(5) . ?
C4 C3 1.402(5) . ?
C1 C2 1.496(5) . ?
C1 C7 1.446(5) . ?
C6 H6 0.9500 . ?
C6 C5 1.415(5) . ?
C6 C7 1.361(5) . ?
C2 C3 1.391(5) . ?
C8 H8A 0.9900 . ?
C8 H8B 0.9900 . ?
C8 C9 1.522(5) . ?
C13 H13 0.9500 . ?
C13 C14 1.391(6) . ?
C14 H14 0.9500 . ?
C14 C15 1.376(5) . ?
C7 H7 0.9500 . ?
C3 H3 0.9500 . ?
C17 H17 0.9500 . ?
C17 C16 1.367(6) . ?
C15 C16 1.387(5) . ?
C16 H16 0.9500 . ?
C11 H11A 0.9900 . ?
C11 H11B 0.9900 . ?
C11 C10 1.534(5) . ?
C9 H9A 0.9900 . ?
C9 H9B 0.9900 . ?
C9 C10 1.526(5) . ?
C10 H10A 0.9900 . ?
C10 H10B 0.9900 . ?

loop_
_geom_torsion_atom_site_label_1
_geom_torsion_atom_site_label_2
_geom_torsion_atom_site_label_3
_geom_torsion_atom_site_label_4
_geom_torsion
_geom_torsion_site_symmetry_1
_geom_torsion_site_symmetry_2
_geom_torsion_site_symmetry_3
_geom_torsion_site_symmetry_4
_geom_torsion_publ_flag
Br1 C15 C16 C17 -179.0(3) . . . . ?
Se1 C12 C13 C14 -179.2(3) . . . . ?
Se1 C12 C17 C16 179.9(3) . . . . ?
O1 C1 C2 N1 23.9(5) . . . . ?
O1 C1 C2 C3 -148.7(4) . . . . ?
O1 C1 C7 C6 153.4(4) . . . . ?
N1 C2 C3 C4 174.9(4) . . . . ?
N1 C8 C9 C10 33.2(4) . . . . ?
N1 C11 C10 C9 30.7(4) . . . . ?
C12 C13 C14 C15 -1.0(6) . . . . ?
C12 C17 C16 C15 -0.6(6) . . . . ?
C1 C2 C3 C4 -12.8(7) . . . . ?
C2 N1 C8 C9 156.3(4) . . . . ?
C2 N1 C11 C10 178.6(3) . . . . ?
C2 C1 C7 C6 -29.2(6) . . . . ?
C8 N1 C2 C1 15.1(5) . . . . ?
C8 N1 C2 C3 -172.1(4) . . . . ?
C8 N1 C11 C10 -10.2(4) . . . . ?
C8 C9 C10 C11 -39.8(4) . . . . ?
C5 C4 C3 C2 -7.7(8) . . . . ?
C5 C6 C7 C1 1.8(7) . . . . ?
C13 C12 C17 C16 -0.3(6) . . . . ?
C13 C14 C15 Br1 179.8(3) . . . . ?
C13 C14 C15 C16 0.1(6) . . . . ?
C14 C15 C16 C17 0.7(6) . . . . ?
C7 C1 C2 N1 -153.4(3) . . . . ?
C7 C1 C2 C3 34.0(5) . . . . ?
C7 C6 C5 Se1 -170.7(3) . . . . ?
C7 C6 C5 C4 11.5(7) . . . . ?
C3 C4 C5 Se1 -176.3(3) . . . . ?
C3 C4 C5 C6 1.4(7) . . . . ?
C17 C12 C13 C14 1.1(5) . . . . ?
C11 N1 C2 C1 -175.1(3) . . . . ?
C11 N1 C2 C3 -2.3(5) . . . . ?
C11 N1 C8 C9 -14.4(4) . . . . ?
